data_2311244
loop_
_publ_author_name
'Akkurt, Mehmet'
'Mague, Joel T.'
'Mohamed, Shaaban K.'
'Hussein, Bahgat R. M.'
'Albayati, Mustafa R.'

_publ_section_title
;
 Ethyl
 2-[({[4-amino-5-cyano-6-(methyl-sulfan-yl)pyridin-2-yl]carbamo-yl}meth-yl)sulfan-yl]acetate
 monohydrate.
;
_journal_coeditor_code SJ5406
_journal_issue 'Pt 7'
_journal_name_full 'Acta crystallographica. Section E, Structure reports online'
_journal_page_first o745
_journal_page_last 6
_journal_paper_doi 10.1107/S1600536814012495
_journal_volume 70
_journal_year 2014
_chemical_formula_iupac 'C13 H16 N4 O3 S2, H2 O'
_chemical_formula_moiety 'C13 H16 N4 O3 S2, H2 O'
_chemical_formula_sum 'C13 H18 N4 O4 S2'
_chemical_formula_weight 358.45
_chemical_name_systematic
'Ethyl 2-[({[4-amino-5-cyano-6-(methylsulfanyl)pyridin-2-yl]carbamoyl}methyl)sulfanyl]acetate monohydrate'
_space_group_IT_number 2
_space_group_name_Hall '-P 1'
_space_group_name_H-M_alt 'P -1'
_symmetry_cell_setting triclinic
_symmetry_space_group_name_Hall '-P 1'
_symmetry_space_group_name_H-M 'P -1'
_atom_sites_solution_hydrogens mixed
_cell_angle_alpha 101.843(2)
_cell_angle_beta 100.1750(19)
_cell_angle_gamma 105.9480(19)
_cell_formula_units_Z 2
_cell_length_a 9.0806(12)
_cell_length_b 9.2444(12)
_cell_length_c 10.7856(14)
_cell_measurement_reflns_used 9913
_cell_measurement_temperature 150(2)
_cell_measurement_theta_max 29.205
_cell_measurement_theta_min 2.408
_cell_volume 825.48(19)
_computing_cell_refinement '<i>SAINT</i> (Bruker, 2013)'
_computing_data_collection '<i>APEX2</i> (Bruker, 2013)'
_computing_data_reduction '<i>SAINT</i> (Bruker, 2013)'
_computing_molecular_graphics '<i>DIAMOND</i> (Brandenburg & Putz, 2012)'
_computing_publication_material '<i>SHELXTL</i> (Sheldrick, 2008)'
_computing_structure_refinement '<i>SHELXL2014</i> (Sheldrick, 2008)'
_computing_structure_solution '<i>SHELXT</i> (Sheldrick, 2008)'
_diffrn_ambient_temperature 150(2)
_diffrn_detector_area_resol_mean 8.3660
_diffrn_measured_fraction_theta_full 0.993
_diffrn_measured_fraction_theta_max 0.955
_diffrn_measurement_device_type 'Bruker SMART APEX CCD'
_diffrn_measurement_method '\f and \w scans'
_diffrn_radiation_monochromator graphite
_diffrn_radiation_type MoK\a
_diffrn_radiation_wavelength 0.71073
_diffrn_reflns_av_R_equivalents 0.0336
_diffrn_reflns_av_sigmaI/netI 0.0285
_diffrn_reflns_limit_h_max 12
_diffrn_reflns_limit_h_min -12
_diffrn_reflns_limit_k_max 12
_diffrn_reflns_limit_k_min -12
_diffrn_reflns_limit_l_max 14
_diffrn_reflns_limit_l_min -14
_diffrn_reflns_number 15313
_diffrn_reflns_reduction_process
;
;
_diffrn_reflns_theta_full 28.00
_diffrn_reflns_theta_max 29.23
_diffrn_reflns_theta_min 1.99
_exptl_absorpt_coefficient_mu 0.347
_exptl_absorpt_correction_T_max 0.96
_exptl_absorpt_correction_T_min 0.83
_exptl_absorpt_correction_type multi-scan
_exptl_absorpt_process_details '(<i>SADABS</i>; Bruker, 2013)'
_exptl_crystal_colour colourless
_exptl_crystal_density_diffrn 1.442
_exptl_crystal_density_method 'Not Measured'
_exptl_crystal_description plate
_exptl_crystal_F_000 376
_exptl_crystal_size_max 0.259
_exptl_crystal_size_mid 0.258
_exptl_crystal_size_min 0.120
_refine_diff_density_max 0.443
_refine_diff_density_min -0.373
_refine_ls_extinction_method none
_refine_ls_goodness_of_fit_ref 1.053
_refine_ls_hydrogen_treatment constr
_refine_ls_matrix_type full
_refine_ls_number_parameters 210
_refine_ls_number_reflns 4292
_refine_ls_number_restraints 0
_refine_ls_restrained_S_all 1.053
_refine_ls_R_factor_all 0.0420
_refine_ls_R_factor_gt 0.0370
_refine_ls_shift/su_max 0.001
_refine_ls_shift/su_mean 0.000
_refine_ls_structure_factor_coef Fsqd
_refine_ls_weighting_details 'w=1/[\s^2^(Fo^2^)+(0.0515P)^2^+0.3031P] where P=(Fo^2^+2Fc^2^)/3'
_refine_ls_weighting_scheme calc
_refine_ls_wR_factor_gt 0.0948
_refine_ls_wR_factor_ref 0.0994
_reflns_number_gt 3773
_reflns_number_total 4292
_reflns_threshold_expression I>2\s(I)
_cod_data_source_file sj5406sup1.cif
_cod_data_source_block I
_cod_database_code 2311244

loop_
_symmetry_equiv_pos_site_id
_symmetry_equiv_pos_as_xyz
1 x,y,z
2 -x,-y,-z

loop_
_atom_site_aniso_label
_atom_site_aniso_U_11
_atom_site_aniso_U_22
_atom_site_aniso_U_33
_atom_site_aniso_U_12
_atom_site_aniso_U_13
_atom_site_aniso_U_23
S1 0.0310(2) 0.0527(3) 0.0213(2) 0.0314(2) 0.00490(10) 0.0089(2)
S2 0.0225(2) 0.0265(2) 0.0184(2) 0.01280(10) 0.00090(10) 0.00720(10)
O1 0.0212(5) 0.0418(6) 0.0196(5) 0.0182(4) 0.0036(4) 0.0063(4)
O2 0.0282(5) 0.0444(7) 0.0334(6) 0.0193(5) 0.0132(5) 0.0134(5)
O3 0.0255(5) 0.0313(5) 0.0225(5) 0.0142(4) 0.0094(4) 0.0108(4)
N1 0.0184(5) 0.0261(6) 0.0182(5) 0.0121(4) 0.0041(4) 0.0054(4)
N2 0.0328(7) 0.0520(9) 0.0211(6) 0.0253(6) 0.0055(5) 0.0097(6)
N3 0.0227(6) 0.0408(7) 0.0167(5) 0.0186(5) 0.0037(4) 0.0041(5)
N4 0.0185(5) 0.0299(6) 0.0156(5) 0.0132(5) 0.0038(4) 0.0053(4)
C1 0.0171(6) 0.0242(6) 0.0188(6) 0.0111(5) 0.0032(5) 0.0055(5)
C2 0.0168(6) 0.0253(6) 0.0167(6) 0.0098(5) 0.0024(4) 0.0054(5)
C3 0.0159(6) 0.0238(6) 0.0180(6) 0.0075(5) 0.0030(4) 0.0039(5)
C4 0.0175(6) 0.0281(7) 0.0179(6) 0.0119(5) 0.0022(5) 0.0047(5)
C5 0.0158(5) 0.0225(6) 0.0168(6) 0.0078(5) 0.0010(4) 0.0046(5)
C6 0.0526(11) 0.0851(15) 0.0276(8) 0.0544(11) 0.0149(7) 0.0128(9)
C7 0.0190(6) 0.0314(7) 0.0202(6) 0.0135(5) 0.0053(5) 0.0056(5)
C8 0.0180(6) 0.0226(6) 0.0178(6) 0.0088(5) 0.0022(4) 0.0050(5)
C9 0.0190(6) 0.0309(7) 0.0190(6) 0.0128(5) 0.0047(5) 0.0097(5)
C10 0.0264(7) 0.0266(7) 0.0197(6) 0.0094(6) 0.0026(5) 0.0045(5)
C11 0.0223(6) 0.0249(7) 0.0235(6) 0.0087(5) 0.0043(5) 0.0053(5)
C12 0.0360(8) 0.0431(9) 0.0269(7) 0.0198(7) 0.0151(6) 0.0184(7)
C13 0.0391(9) 0.0396(9) 0.0301(8) 0.0198(7) 0.0100(6) 0.0161(7)
O4 0.0258(5) 0.0376(6) 0.0301(5) 0.0171(5) 0.0113(4) 0.0116(5)

loop_
_atom_site_type_symbol
_atom_site_label
_atom_site_fract_x
_atom_site_fract_y
_atom_site_fract_z
_atom_site_U_iso_or_equiv
_atom_site_thermal_displace_type
_atom_site_calc_flag
_atom_site_refinement_flags
_atom_site_occupancy
S S1 1.14877(5) 0.74276(5) 0.62470(3) 0.03160(10) Uani d . 1.000
S S2 0.40426(4) 0.82259(4) 0.00905(3) 0.02180(10) Uani d . 1.000
O O1 0.50975(12) 0.88281(13) 0.30154(9) 0.0263(3) Uani d . 1.000
O O2 0.16728(13) 0.58384(14) 0.15365(11) 0.0325(3) Uani d . 1.000
O O3 0.38626(12) 0.51837(12) 0.14447(9) 0.0244(3) Uani d . 1.000
N N1 0.91851(13) 0.79013(14) 0.46377(11) 0.0200(3) Uani d . 1.000
N N2 1.05234(16) 0.87115(18) 0.92745(12) 0.0330(4) Uani d . 1.000
N N3 0.73517(14) 0.97498(15) 0.76432(11) 0.0257(3) Uani d . 1.000
N N4 0.73715(13) 0.82181(14) 0.30697(10) 0.0204(3) Uani d . 1.000
C C1 0.98222(15) 0.80180(16) 0.58659(13) 0.0193(3) Uani d . 1.000
C C2 0.92486(15) 0.86183(16) 0.69216(12) 0.0192(3) Uani d . 1.000
C C3 0.79351(15) 0.91523(16) 0.66734(12) 0.0194(3) Uani d . 1.000
C C4 0.72390(15) 0.89929(16) 0.53540(12) 0.0207(4) Uani d . 1.000
C C5 0.79125(15) 0.83911(15) 0.44086(12) 0.0185(3) Uani d . 1.000
C C6 1.1786(2) 0.6781(3) 0.46517(17) 0.0480(7) Uani d . 1.000
C C7 0.99695(16) 0.86718(17) 0.82188(13) 0.0225(4) Uani d . 1.000
C C8 0.60550(15) 0.84739(16) 0.24588(12) 0.0194(3) Uani d . 1.000
C C9 0.59280(16) 0.82956(17) 0.10018(13) 0.0215(4) Uani d . 1.000
C C10 0.28999(17) 0.61849(17) -0.02404(13) 0.0247(4) Uani d . 1.000
C C11 0.27024(16) 0.57242(17) 0.09924(13) 0.0237(4) Uani d . 1.000
C C12 0.3870(2) 0.4842(2) 0.27094(15) 0.0315(5) Uani d . 1.000
C C13 0.5180(2) 0.4186(2) 0.30413(16) 0.0335(5) Uani d . 1.000
O O4 0.91965(12) 0.72768(13) 0.12641(10) 0.0287(3) Uani d . 1.000
H H3A 0.79320 1.00160 0.84830 0.0310 Uiso d RU 1.000
H H3B 0.65660 1.01610 0.74450 0.0310 Uiso d RU 1.000
H H4 0.63290 0.92930 0.51240 0.0250 Uiso c RU 1.000
H H4A 0.79970 0.79450 0.25550 0.0240 Uiso d RU 1.000
H H6A 1.08460 0.59240 0.41090 0.0720 Uiso c RU 1.000
H H6B 1.27060 0.64170 0.47300 0.0720 Uiso c RU 1.000
H H6C 1.19680 0.76500 0.42460 0.0720 Uiso c RU 1.000
H H9A 0.61410 0.73250 0.06270 0.0260 Uiso c RU 1.000
H H9B 0.67560 0.91820 0.08960 0.0260 Uiso c RU 1.000
H H10A 0.18450 0.59830 -0.08140 0.0300 Uiso c RU 1.000
H H10B 0.34350 0.55330 -0.07120 0.0300 Uiso c RU 1.000
H H12A 0.28430 0.40770 0.26670 0.0380 Uiso c RU 1.000
H H12B 0.40330 0.58080 0.33910 0.0380 Uiso c RU 1.000
H H13A 0.50470 0.32690 0.23340 0.0500 Uiso c RU 1.000
H H13B 0.51520 0.38810 0.38570 0.0500 Uiso c RU 1.000
H H13C 0.61990 0.49790 0.31490 0.0500 Uiso c RU 1.000
H H4B 0.94980 0.77280 0.07090 0.0340 Uiso d RU 1.000
H H4C 0.99220 0.69030 0.14630 0.0340 Uiso d RU 1.000

loop_
_atom_type_symbol
_atom_type_description
_atom_type_scat_dispersion_real
_atom_type_scat_dispersion_imag
_atom_type_scat_source
C C 0.0033 0.0016 ' International Tables Vol C Tables 4.2.6.8 and 6.1.1.4'
H H 0.0000 0.0000 ' International Tables Vol C Tables 4.2.6.8 and 6.1.1.4'
N N 0.0061 0.0033 ' International Tables Vol C Tables 4.2.6.8 and 6.1.1.4'
O O 0.0106 0.0060 ' International Tables Vol C Tables 4.2.6.8 and 6.1.1.4'
S S 0.1246 0.1234 ' International Tables Vol C Tables 4.2.6.8 and 6.1.1.4'

loop_
_geom_angle_atom_site_label_1
_geom_angle_atom_site_label_2
_geom_angle_atom_site_label_3
_geom_angle
_geom_angle_publ_flag
C1 S1 C6 101.26(8) no
C9 S2 C10 101.89(7) no
C11 O3 C12 115.32(12) no
H4B O4 H4C 102.00 no
C1 N1 C5 116.87(12) no
C5 N4 C8 127.62(12) no
H3A N3 H3B 120.00 no
C3 N3 H3B 119.00 no
C3 N3 H3A 119.00 no
C5 N4 H4A 116.00 no
C8 N4 H4A 116.00 no
S1 C1 N1 119.69(11) no
S1 C1 C2 116.86(10) no
N1 C1 C2 123.45(13) no
C1 C2 C3 119.22(12) no
C1 C2 C7 120.40(13) no
C3 C2 C7 120.38(12) no
N3 C3 C4 121.32(13) no
N3 C3 C2 121.69(12) no
C2 C3 C4 116.98(12) no
C3 C4 C5 118.29(13) no
N1 C5 N4 110.75(11) no
N4 C5 C4 124.09(13) no
N1 C5 C4 125.16(12) no
N2 C7 C2 178.60(17) no
O1 C8 C9 123.62(13) no
O1 C8 N4 123.88(12) no
N4 C8 C9 112.49(12) no
S2 C9 C8 114.23(10) no
S2 C10 C11 111.95(10) no
O3 C11 C10 110.84(12) no
O2 C11 O3 123.32(13) no
O2 C11 C10 125.82(14) no
O3 C12 C13 108.59(14) no
C5 C4 H4 121.00 no
C3 C4 H4 121.00 no
S1 C6 H6A 109.00 no
S1 C6 H6B 109.00 no
H6A C6 H6B 110.00 no
H6A C6 H6C 109.00 no
S1 C6 H6C 109.00 no
H6B C6 H6C 109.00 no
S2 C9 H9B 109.00 no
C8 C9 H9A 109.00 no
S2 C9 H9A 109.00 no
H9A C9 H9B 108.00 no
C8 C9 H9B 109.00 no
S2 C10 H10A 109.00 no
C11 C10 H10A 109.00 no
C11 C10 H10B 109.00 no
H10A C10 H10B 108.00 no
S2 C10 H10B 109.00 no
O3 C12 H12A 110.00 no
C13 C12 H12A 110.00 no
C13 C12 H12B 110.00 no
O3 C12 H12B 110.00 no
H12A C12 H12B 108.00 no
C12 C13 H13B 110.00 no
C12 C13 H13C 109.00 no
C12 C13 H13A 109.00 no
H13A C13 H13C 109.00 no
H13B C13 H13C 109.00 no
H13A C13 H13B 109.00 no

loop_
_geom_bond_atom_site_label_1
_geom_bond_atom_site_label_2
_geom_bond_distance
_geom_bond_publ_flag
S1 C1 1.7550(15) no
S1 C6 1.7952(18) no
S2 C9 1.7945(15) no
S2 C10 1.8113(16) no
O1 C8 1.2181(18) no
O2 C11 1.2051(19) no
O3 C11 1.3436(19) no
O3 C12 1.4613(19) no
O4 H4C 0.8400 no
O4 H4B 0.8400 no
N1 C1 1.3181(18) no
N1 C5 1.3543(19) no
N2 C7 1.1494(19) no
N3 C3 1.3414(18) no
N4 C5 1.4013(16) no
N4 C8 1.3639(19) no
N3 H3A 0.9100 no
N3 H3B 0.9100 no
N4 H4A 0.9100 no
C1 C2 1.4088(19) no
C2 C3 1.415(2) no
C2 C7 1.4208(19) no
C3 C4 1.4111(18) no
C4 C5 1.3776(19) no
C8 C9 1.5262(18) no
C10 C11 1.502(2) no
C12 C13 1.499(3) no
C4 H4 0.9500 no
C6 H6B 0.9800 no
C6 H6A 0.9800 no
C6 H6C 0.9800 no
C9 H9B 0.9900 no
C9 H9A 0.9900 no
C10 H10B 0.9900 no
C10 H10A 0.9900 no
C12 H12B 0.9900 no
C12 H12A 0.9900 no
C13 H13C 0.9800 no
C13 H13A 0.9800 no
C13 H13B 0.9800 no

loop_
_geom_hbond_atom_site_label_D
_geom_hbond_atom_site_label_H
_geom_hbond_atom_site_label_A
_geom_hbond_site_symmetry_A
_geom_hbond_distance_DH
_geom_hbond_distance_HA
_geom_hbond_distance_DA
_geom_hbond_angle_DHA
_geom_hbond_publ_flag
N3 H3A N2 2_777 0.91 2.43 3.3291(18) 168 yes
N3 H3B O1 2_676 0.91 2.03 2.9345(18) 177 yes
N4 H4A O4 . 0.91 2.01 2.9212(16) 174 yes
O4 H4B N2 1_554 0.84 2.17 3.0032(19) 172 yes
O4 H4C O2 1_655 0.84 2.09 2.9122(18) 168 yes
C4 H4 O1 . 0.95 2.25 2.8484(17) 121 yes

loop_
_geom_torsion_atom_site_label_1
_geom_torsion_atom_site_label_2
_geom_torsion_atom_site_label_3
_geom_torsion_atom_site_label_4
_geom_torsion
_geom_torsion_publ_flag
C6 S1 C1 N1 -0.35(15) no
C6 S1 C1 C2 -179.63(14) no
C10 S2 C9 C8 -83.84(12) no
C9 S2 C10 C11 63.79(12) no
C12 O3 C11 O2 -4.3(2) no
C12 O3 C11 C10 174.39(12) no
C11 O3 C12 C13 177.43(13) no
C5 N1 C1 S1 -179.33(11) no
C5 N1 C1 C2 -0.1(2) no
C1 N1 C5 N4 179.28(13) no
C1 N1 C5 C4 -0.2(2) no
C8 N4 C5 N1 174.69(14) no
C8 N4 C5 C4 -5.9(2) no
C5 N4 C8 O1 -3.9(2) no
C5 N4 C8 C9 175.09(13) no
S1 C1 C2 C3 178.25(11) no
S1 C1 C2 C7 -2.41(19) no
N1 C1 C2 C3 -1.0(2) no
N1 C1 C2 C7 178.34(14) no
C1 C2 C3 N3 -179.28(14) no
C1 C2 C3 C4 2.2(2) no
C7 C2 C3 N3 1.4(2) no
C7 C2 C3 C4 -177.10(14) no
N3 C3 C4 C5 179.07(14) no
C2 C3 C4 C5 -2.4(2) no
C3 C4 C5 N1 1.5(2) no
C3 C4 C5 N4 -177.88(13) no
O1 C8 C9 S2 -13.0(2) no
N4 C8 C9 S2 168.00(10) no
S2 C10 C11 O2 86.96(18) no
S2 C10 C11 O3 -91.73(13) no
